data_2019188
loop_
_publ_author_name
'Bolduc, Andr\'eanne'
'Dufresne, St\'ephane'
'Skene, W. G.'

_publ_section_title
;
 The six-membered-ring azomethine
 <i>N</i>-((<i>E</i>)-{5-[(<i>E</i>)-(pyridin-3-ylimino)methyl]thiophen-2-yl}methylidene)pyridin-3-amine
;
_journal_coeditor_code LG3122
_journal_issue 10
_journal_name_full 'Acta Crystallographica Section C'
_journal_page_first 1196
_journal_page_last 1199
_journal_paper_doi 10.1107/S0108270113024566
_journal_volume 69
_journal_year 2013
_chemical_formula_iupac 'C16 H12 N4 S'
_chemical_formula_moiety 'C16 H12 N4 S'
_chemical_formula_sum 'C16 H12 N4 S'
_chemical_formula_weight 292.36
_chemical_name_systematic
<i>N</i>-((<i>E</i>)-{5-[(<i>E</i>)-(Pyridin-3-ylimino)methyl]thiophen-2-yl}methylidene)pyridin-3-amine
_space_group_IT_number 15
_symmetry_cell_setting monoclinic
_symmetry_space_group_name_Hall '-C 2yc'
_symmetry_space_group_name_H-M 'C 1 2/c 1'
_atom_sites_solution_hydrogens geom
_atom_sites_solution_primary direct
_atom_sites_solution_secondary difmap
_audit_creation_method SHELXL-97
_cell_angle_alpha 90
_cell_angle_beta 108.0340(10)
_cell_angle_gamma 90
_cell_formula_units_Z 8
_cell_length_a 33.4368(5)
_cell_length_b 6.04900(10)
_cell_length_c 14.6066(2)
_cell_measurement_reflns_used 9039
_cell_measurement_temperature 150
_cell_measurement_theta_max 72.07
_cell_measurement_theta_min 2.78
_cell_volume 2809.18(8)
_computing_cell_refinement 'SAINT (Bruker, 2004)'
_computing_data_collection 'APEX2 (Bruker, 2007)'
_computing_data_reduction 'SAINT (Bruker, 2004)'
_computing_molecular_graphics 'SHELXTL (Bruker, 2001) and ORTEP-3 for Windows (Farrugia, 2012)'
_computing_publication_material 'UdMX (Maris, 2004)'
_computing_structure_refinement 'SHELXL97 (Sheldrick, 2008)'
_computing_structure_solution 'SHELXS97 (Sheldrick, 2008)'
_diffrn_ambient_temperature 150
_diffrn_detector_area_resol_mean 5.5
_diffrn_measured_fraction_theta_full 0.992
_diffrn_measured_fraction_theta_max 0.992
_diffrn_measurement_device_type 'Bruker SMART 6000'
_diffrn_measurement_method \w
_diffrn_radiation_monochromator 'Montel 200 optics'
_diffrn_radiation_source 'Rotating Anode'
_diffrn_radiation_type MoK\a
_diffrn_radiation_wavelength 0.71073
_diffrn_reflns_av_R_equivalents 0.043
_diffrn_reflns_av_sigmaI/netI 0.0264
_diffrn_reflns_limit_h_max 40
_diffrn_reflns_limit_h_min -40
_diffrn_reflns_limit_k_max 7
_diffrn_reflns_limit_k_min -7
_diffrn_reflns_limit_l_max 17
_diffrn_reflns_limit_l_min -17
_diffrn_reflns_number 18280
_diffrn_reflns_theta_full 26.09
_diffrn_reflns_theta_max 26.09
_diffrn_reflns_theta_min 1.28
_exptl_absorpt_coefficient_mu 0.228
_exptl_absorpt_correction_T_max 1.0000
_exptl_absorpt_correction_T_min 0.8267
_exptl_absorpt_correction_type multi-scan
_exptl_absorpt_process_details '(SADABS; Sheldrick, 1996)'
_exptl_crystal_colour yellow
_exptl_crystal_density_diffrn 1.383
_exptl_crystal_density_method 'not measured'
_exptl_crystal_description plate
_exptl_crystal_F_000 1216
_exptl_crystal_size_max 0.12
_exptl_crystal_size_mid 0.08
_exptl_crystal_size_min 0.05
_refine_diff_density_max 0.226
_refine_diff_density_min -0.323
_refine_ls_extinction_coef 0.0082(6)
_refine_ls_extinction_expression Fc^*^=kFc[1+0.001xFc^2^\l^3^/sin(2\q)]^-1/4^
_refine_ls_extinction_method 'SHELXL97 (Sheldrick, 2008)'
_refine_ls_goodness_of_fit_ref 1.065
_refine_ls_hydrogen_treatment refU
_refine_ls_matrix_type full
_refine_ls_number_parameters 203
_refine_ls_number_reflns 2773
_refine_ls_number_restraints 0
_refine_ls_restrained_S_all 1.065
_refine_ls_R_factor_all 0.0382
_refine_ls_R_factor_gt 0.0361
_refine_ls_shift/su_max 0.001
_refine_ls_shift/su_mean 0.000
_refine_ls_structure_factor_coef Fsqd
_refine_ls_weighting_details 'calc w=1/[\s^2^(Fo^2^)+(0.0575P)^2^+1.3506P] where P=(Fo^2^+2Fc^2^)/3'
_refine_ls_weighting_scheme calc
_refine_ls_wR_factor_gt 0.0917
_refine_ls_wR_factor_ref 0.0937
_reflns_number_gt 2581
_reflns_number_total 2773
_reflns_threshold_expression I>2\s(I)
_cod_data_source_file lg3122.cif
_cod_data_source_block I
_cod_original_cell_volume 2809.18(7)
_cod_original_sg_symbol_H-M 'C 2/c'
_cod_database_code 2019188

loop_
_symmetry_equiv_pos_as_xyz
'x, y, z'
'-x, y, -z+1/2'
'x+1/2, y+1/2, z'
'-x+1/2, y+1/2, -z+1/2'
'-x, -y, -z'
'x, -y, z-1/2'
'-x+1/2, -y+1/2, -z'
'x+1/2, -y+1/2, z-1/2'

loop_
_atom_site_type_symbol
_atom_site_label
_atom_site_fract_x
_atom_site_fract_y
_atom_site_fract_z
_atom_site_U_iso_or_equiv
_atom_site_adp_type
_atom_site_calc_flag
_atom_site_refinement_flags
_atom_site_occupancy
_atom_site_symmetry_multiplicity
S S1 0.494790(9) 0.43847(5) 0.12073(2) 0.02215(13) Uani d . 1 1
C C1 0.46157(4) 0.6498(2) 0.06511(9) 0.0245(3) Uani d . 1 1
C C2 0.48038(4) 0.8538(2) 0.08655(9) 0.0270(3) Uani d . 1 1
H H2 0.4668 0.9891 0.0621 0.039(4) Uiso calc R 1 1
C C3 0.52212(4) 0.8394(2) 0.14898(9) 0.0272(3) Uani d . 1 1
H H3 0.5397 0.9640 0.1716 0.040(5) Uiso calc R 1 1
C C4 0.53440(4) 0.6242(2) 0.17338(9) 0.0245(3) Uani d . 1 1
C C5 0.41971(4) 0.6033(2) 0.00183(9) 0.0250(3) Uani d . 1 1
H H5 0.4020 0.7222 -0.0285 0.034(4) Uiso calc R 1 1
C C6 0.36502(4) 0.3683(2) -0.07637(9) 0.0253(3) Uani d . 1 1
C C7 0.33116(4) 0.5106(2) -0.08330(10) 0.0296(3) Uani d . 1 1
H H7 0.3361 0.6391 -0.0440 0.038(4) Uiso calc R 1 1
C C8 0.28572(4) 0.2909(3) -0.19639(10) 0.0352(3) Uani d . 1 1
H H8 0.2584 0.2648 -0.2397 0.046(5) Uiso calc R 1 1
C C9 0.31693(5) 0.1366(3) -0.19210(10) 0.0337(3) Uani d . 1 1
H H9 0.3108 0.0068 -0.2306 0.048(5) Uiso calc R 1 1
C C10 0.35708(4) 0.1747(2) -0.13088(9) 0.0291(3) Uani d . 1 1
H H10 0.3789 0.0706 -0.1260 0.036(4) Uiso calc R 1 1
C C11 0.57432(4) 0.5450(2) 0.23643(9) 0.0246(3) Uani d . 1 1
H H11 0.5956 0.6479 0.2680 0.035(4) Uiso calc R 1 1
C C12 0.61990(4) 0.2621(2) 0.31301(9) 0.0242(3) Uani d . 1 1
C C13 0.61887(4) 0.0623(2) 0.36000(10) 0.0283(3) Uani d . 1 1
H H13 0.5923 -0.0072 0.3490 0.032(4) Uiso calc R 1 1
C C14 0.68957(5) 0.0631(3) 0.43387(11) 0.0367(4) Uani d . 1 1
H H14 0.7141 -0.0060 0.4750 0.051(5) Uiso calc R 1 1
C C15 0.69398(4) 0.2638(3) 0.39202(10) 0.0351(3) Uani d . 1 1
H H15 0.7209 0.3308 0.4057 0.041(4) Uiso calc R 1 1
C C16 0.65884(4) 0.3655(2) 0.33020(9) 0.0294(3) Uani d . 1 1
H H16 0.6612 0.5023 0.3003 0.029(4) Uiso calc R 1 1
N N5 0.40623(3) 0.40443(19) -0.01400(8) 0.0250(3) Uani d . 1 1
N N7 0.29210(4) 0.4748(2) -0.14263(9) 0.0356(3) Uani d . 1 1
N N11 0.58121(3) 0.33688(18) 0.24999(7) 0.0248(2) Uani d . 1 1
N N13 0.65245(4) -0.0382(2) 0.41918(9) 0.0349(3) Uani d . 1 1

loop_
_atom_site_aniso_label
_atom_site_aniso_U_11
_atom_site_aniso_U_22
_atom_site_aniso_U_33
_atom_site_aniso_U_12
_atom_site_aniso_U_13
_atom_site_aniso_U_23
S1 0.0232(2) 0.0189(2) 0.02419(19) -0.00122(10) 0.00713(14) -0.00032(11)
C1 0.0271(6) 0.0234(6) 0.0245(6) 0.0006(5) 0.0102(5) 0.0002(5)
C2 0.0282(6) 0.0231(7) 0.0301(6) 0.0007(5) 0.0096(5) 0.0005(5)
C3 0.0265(6) 0.0227(6) 0.0326(7) -0.0028(5) 0.0094(5) -0.0020(5)
C4 0.0242(6) 0.0245(6) 0.0267(6) -0.0026(5) 0.0104(5) -0.0018(5)
C5 0.0258(6) 0.0256(6) 0.0238(6) 0.0013(5) 0.0080(5) 0.0016(5)
C6 0.0279(6) 0.0248(6) 0.0231(6) -0.0032(5) 0.0080(5) 0.0016(5)
C7 0.0274(7) 0.0298(7) 0.0304(7) -0.0018(5) 0.0070(5) -0.0040(6)
C8 0.0282(7) 0.0432(8) 0.0298(7) -0.0080(6) 0.0029(6) -0.0016(6)
C9 0.0392(8) 0.0325(7) 0.0286(7) -0.0085(6) 0.0093(6) -0.0046(6)
C10 0.0337(7) 0.0248(7) 0.0294(7) -0.0018(5) 0.0106(6) 0.0002(5)
C11 0.0234(6) 0.0251(7) 0.0267(6) -0.0026(5) 0.0098(5) -0.0025(5)
C12 0.0247(6) 0.0250(6) 0.0237(6) 0.0008(5) 0.0086(5) -0.0033(5)
C13 0.0313(7) 0.0254(7) 0.0285(7) -0.0005(5) 0.0098(6) -0.0017(5)
C14 0.0332(8) 0.0416(9) 0.0306(7) 0.0099(6) 0.0027(6) -0.0016(6)
C15 0.0253(7) 0.0429(8) 0.0356(7) -0.0005(6) 0.0073(6) -0.0063(6)
C16 0.0269(7) 0.0311(7) 0.0306(7) -0.0021(5) 0.0094(5) -0.0016(6)
N5 0.0251(6) 0.0264(6) 0.0231(5) -0.0008(4) 0.0070(4) 0.0001(4)
N7 0.0263(6) 0.0403(7) 0.0370(7) -0.0007(5) 0.0050(5) -0.0025(5)
N11 0.0227(5) 0.0257(6) 0.0263(5) -0.0012(4) 0.0079(4) 0.0003(4)
N13 0.0403(7) 0.0311(6) 0.0306(6) 0.0056(5) 0.0072(5) 0.0020(5)

loop_
_atom_type_symbol
_atom_type_description
_atom_type_scat_dispersion_real
_atom_type_scat_dispersion_imag
_atom_type_scat_source
C C 0.0033 0.0016 'International Tables Vol C Tables 4.2.6.8 and 6.1.1.4'
H H 0.0000 0.0000 'International Tables Vol C Tables 4.2.6.8 and 6.1.1.4'
N N 0.0061 0.0033 'International Tables Vol C Tables 4.2.6.8 and 6.1.1.4'
S S 0.1246 0.1234 'International Tables Vol C Tables 4.2.6.8 and 6.1.1.4'

loop_
_geom_angle_atom_site_label_1
_geom_angle_atom_site_label_2
_geom_angle_atom_site_label_3
_geom_angle
_geom_angle_publ_flag
C1 S1 C4 91.21(6) n
C2 C1 C5 127.10(12) n
C2 C1 S1 112.04(10) n
C5 C1 S1 120.83(10) n
C1 C2 C3 112.45(12) n
C1 C2 H2 123.8 ?
C3 C2 H2 123.8 ?
C4 C3 C2 112.36(12) n
C4 C3 H3 123.8 ?
C2 C3 H3 123.8 ?
C3 C4 C11 128.23(12) n
C3 C4 S1 111.95(10) n
C11 C4 S1 119.81(10) n
N5 C5 C1 120.99(12) y
N5 C5 H5 119.5 ?
C1 C5 H5 119.5 ?
C10 C6 C7 117.92(12) n
C10 C6 N5 118.22(12) n
C7 C6 N5 123.79(12) n
N7 C7 C6 123.38(13) n
N7 C7 H7 118.3 ?
C6 C7 H7 118.3 ?
N7 C8 C9 123.45(13) n
N7 C8 H8 118.3 ?
C9 C8 H8 118.3 ?
C10 C9 C8 118.91(13) n
C10 C9 H9 120.5 ?
C8 C9 H9 120.5 ?
C9 C10 C6 118.95(13) n
C9 C10 H10 120.5 ?
C6 C10 H10 120.5 ?
N11 C11 C4 120.56(12) y
N11 C11 H11 119.7 ?
C4 C11 H11 119.7 ?
C16 C12 C13 117.62(12) n
C16 C12 N11 126.16(12) n
C13 C12 N11 116.19(11) n
N13 C13 C12 124.72(13) n
N13 C13 H13 117.6 ?
C12 C13 H13 117.6 ?
N13 C14 C15 123.27(14) n
N13 C14 H14 118.4 ?
C15 C14 H14 118.4 ?
C16 C15 C14 119.46(14) n
C16 C15 H15 120.3 ?
C14 C15 H15 120.3 ?
C15 C16 C12 118.30(13) n
C15 C16 H16 120.9 ?
C12 C16 H16 120.9 ?
C5 N5 C6 118.69(12) n
C8 N7 C7 117.31(13) n
C11 N11 C12 119.99(11) n
C13 N13 C14 116.62(13) n

loop_
_geom_bond_atom_site_label_1
_geom_bond_atom_site_label_2
_geom_bond_distance
_geom_bond_publ_flag
S1 C1 1.7231(13) n
S1 C4 1.7253(13) n
C1 C2 1.3768(18) n
C1 C5 1.4459(18) y
C2 C3 1.4138(19) n
C2 H2 0.95 ?
C3 C4 1.3785(18) n
C3 H3 0.95 ?
C4 C11 1.4486(18) y
C5 N5 1.2805(17) y
C5 H5 0.95 ?
C6 C10 1.3947(18) n
C6 C7 1.4009(19) n
C6 N5 1.4141(17) y
C7 N7 1.3428(17) n
C7 H7 0.95 ?
C8 N7 1.340(2) n
C8 C9 1.387(2) n
C8 H8 0.95 ?
C9 C10 1.3828(19) n
C9 H9 0.95 ?
C10 H10 0.95 ?
C11 N11 1.2839(17) y
C11 H11 0.95 ?
C12 C16 1.3953(18) n
C12 C13 1.3959(18) n
C12 N11 1.4101(16) y
C13 N13 1.3326(18) n
C13 H13 0.95 ?
C14 N13 1.340(2) n
C14 C15 1.387(2) n
C14 H14 0.95 ?
C15 C16 1.3850(19) n
C15 H15 0.95 ?
C16 H16 0.95 ?

loop_
_geom_hbond_atom_site_label_D
_geom_hbond_atom_site_label_H
_geom_hbond_atom_site_label_A
_geom_hbond_site_symmetry_A
_geom_hbond_distance_DH
_geom_hbond_distance_HA
_geom_hbond_distance_DA
_geom_hbond_angle_DHA
C8 H8 N7 4_544 0.95 2.66 3.4881(19) 146
C7 H7 N13 2_665 0.95 2.62 3.5614(19) 173

loop_
_geom_torsion_atom_site_label_1
_geom_torsion_atom_site_label_2
_geom_torsion_atom_site_label_3
_geom_torsion_atom_site_label_4
_geom_torsion
C4 S1 C1 C2 -0.03(10)
C4 S1 C1 C5 178.12(11)
C5 C1 C2 C3 -178.22(12)
S1 C1 C2 C3 -0.21(15)
C1 C2 C3 C4 0.42(17)
C2 C3 C4 C11 -178.99(12)
C2 C3 C4 S1 -0.44(15)
C1 S1 C4 C3 0.27(10)
C1 S1 C4 C11 178.96(11)
C2 C1 C5 N5 178.24(13)
S1 C1 C5 N5 0.40(17)
C10 C6 C7 N7 -3.0(2)
N5 C6 C7 N7 -179.88(13)
N7 C8 C9 C10 -1.4(2)
C8 C9 C10 C6 -0.8(2)
C7 C6 C10 C9 2.84(19)
N5 C6 C10 C9 179.88(12)
C3 C4 C11 N11 -178.28(13)
S1 C4 C11 N11 3.27(17)
C16 C12 C13 N13 -0.8(2)
N11 C12 C13 N13 177.35(12)
N13 C14 C15 C16 -1.4(2)
C14 C15 C16 C12 0.6(2)
C13 C12 C16 C15 0.39(19)
N11 C12 C16 C15 -177.60(12)
C1 C5 N5 C6 179.89(11)
C10 C6 N5 C5 148.52(12)
C7 C6 N5 C5 -34.63(19)
C9 C8 N7 C7 1.3(2)
C6 C7 N7 C8 0.9(2)
C4 C11 N11 C12 -178.76(11)
C16 C12 N11 C11 -31.89(19)
C13 C12 N11 C11 150.10(12)
C12 C13 N13 C14 0.2(2)
C15 C14 N13 C13 0.9(2)
